data_7203535
loop_
_publ_author_name
'Harvey, Elizabeth J.'
'Ashbrook, Sharon E.'
'Lumpkin, Gregory R.'
'Redfern, Simon A. T.'

_publ_section_title
;
 Characterisation of the (Y1?xLax)2Ti2O7 system by powder diffraction
 and nuclear magnetic resonance methods
;
_journal_issue 48
_journal_name_full 'Journal of Materials Chemistry'
_journal_page_first 4665
_journal_paper_doi 10.1039/b608053g
_journal_volume 16
_journal_year 2006
_chemical_compound_source Synthetic
_chemical_formula_structural Y0.1La1.9Ti2O7
_chemical_formula_sum 'La1.95 O7 Ti2 Y0.05'
_chemical_formula_weight 483.11
_chemical_melting_point_gt 1500
_chemical_name_common 'Lanthanum Yttrium Titanate'
_chemical_name_systematic 'Lanthanum Yttrium Titanate'
_space_group_IT_number 4
_symmetry_cell_setting monoclinic
_symmetry_Int_Tables_number 4
_symmetry_space_group_name_Hall 'P 2yb'
_symmetry_space_group_name_H-M 'P 1 21 1'
_audit_creation_date 2006-06-02T17:59
_audit_creation_method 'from EXP file using GSAS2CIF'
_audit_update_record ' 2006-06-02T17:59 Initial CIF as created by GSAS2CIF'
_cell_angle_alpha 90.0
_cell_angle_beta 98.626(18)
_cell_angle_gamma 90.0
_cell_formula_units_Z 4
_cell_length_a 7.7953(4)
_cell_length_b 5.53702(28)
_cell_length_c 13.0114(9)
_cell_volume 555.25(6)
_computing_structure_refinement GSAS
_pd_block_id 2006-06-02T17:59|YLATI_0_95_2MK1|E_Harvey|POLARIS_Bank_C
_pd_phase_name 'from C:/gsas/D8XRD/YLaTi_Nov_05/YLATI_0_975_2MK1.EXP'
_refine_ls_goodness_of_fit_all 0.85
_refine_ls_matrix_type full
_refine_ls_number_parameters 19
_refine_ls_number_restraints 0
_refine_ls_shift/su_max 0.79
_refine_ls_shift/su_mean 0.16
_cod_data_source_file b608053g.txt
_cod_data_source_block YLATI_0_95_2MK1_publ
_cod_depositor_comments
;
The following automatic conversions were performed:

'_chemical_melting_point' tag was changed to
'_chemical_melting_point_gt' since the value was specified 'more
than' ('>') a certain temperature. The value '>1500' was changed to
'1500' - it should be numeric and without a unit designator.

Automatic conversion script
Id: cif_fix_values 1569 2011-02-09 13:29:24Z adriana 
;
_cod_original_cell_volume 555.26(7)
_cod_original_sg_symbol_H-M 'P 21'
_cod_database_code 7203535

loop_
_symmetry_equiv_pos_site_id
_symmetry_equiv_pos_as_xyz
1 +x,+y,+z
2 -x,+y+1/2,-z

loop_
_atom_site_type_symbol
_atom_site_label
_atom_site_fract_x
_atom_site_fract_y
_atom_site_fract_z
_atom_site_occupancy
_atom_site_thermal_displace_type
_atom_site_U_iso_or_equiv
_atom_site_symmetry_multiplicity
La La1 0.27589 0.28032 0.10658 0.975 Uiso 0.001 2
La La2 0.77676 0.28026 0.1055 0.975 Uiso 0.001 2
La La3 0.34936 0.83051 0.39727 0.975 Uiso 0.001 2
La La4 0.85581 0.86228 0.40933 0.975 Uiso 0.001 2
Ti Ti1 0.02946 0.78214 0.117 1.0 Uiso 0.001 2
Ti Ti2 0.53239 0.76553 0.11976 1.0 Uiso 0.001 2
Ti Ti3 0.07708 0.33 0.32298 1.0 Uiso 0.001 2
Ti Ti4 0.5762 0.31548 0.33423 1.0 Uiso 0.001 2
O O1 0.79864 0.7697 0.11632 1.0 Uiso 0.001 2
O O2 0.24967 0.71983 0.11822 1.0 Uiso 0.001 2
O O3 0.00516 0.05368 0.02294 1.0 Uiso 0.001 2
O O4 0.47941 0.04691 0.03034 1.0 Uiso 0.001 2
O O5 0.09465 0.96432 0.1783 1.0 Uiso 0.001 2
O O6 0.5873 0.98768 0.19405 1.0 Uiso 0.001 2
O O7 0.05546 0.49843 0.19673 1.0 Uiso 0.001 2
O O8 0.51663 0.45172 0.14741 1.0 Uiso 0.001 2
O O9 0.12315 0.54962 0.41279 1.0 Uiso 0.001 2
O O10 0.71447 0.56934 0.37863 1.0 Uiso 0.001 2
O O11 0.12306 0.09403 0.42083 1.0 Uiso 0.001 2
O O12 0.57027 0.00816 0.37519 1.0 Uiso 0.001 2
O O13 0.3236 0.34964 0.32905 1.0 Uiso 0.001 2
O O14 0.83476 0.25421 0.33009 1.0 Uiso 0.001 2
Y Y1 -2.50395 0.02544 0.57445 0.025 Uiso 0.001 2
Y Y2 1.00406 0.43956 -0.868 0.025 Uiso 0.001 2
Y Y3 -1.21287 0.88662 1.10833 0.025 Uiso 0.001 2
Y Y4 -1.29931 0.5188 -1.42755 0.025 Uiso 0.001 2

loop_
_geom_angle_atom_site_label_1
_geom_angle_atom_site_label_2
_geom_angle_atom_site_label_3
_geom_angle
_geom_angle_site_symmetry_1
_geom_angle_site_symmetry_2
_geom_angle_site_symmetry_3
_geom_angle_publ_flag
? ? ? ? ? ? ? ?

loop_
_geom_bond_atom_site_label_1
_geom_bond_atom_site_label_2
_geom_bond_distance
_geom_bond_site_symmetry_1
_geom_bond_site_symmetry_2
_geom_bond_publ_flag
? ? ? ? ? ?
